data_1556436
loop_
_publ_author_name
'Yang, X.'
'Lunsford, A.'
'Darensbourg, M.Y.'

_publ_section_title
;
 Connecting Main-Group Metals (Al, Ga, In) and Tungsten(0) Carbonyls via
 the N2S2 Metallo-Ligand Strategy
;
_journal_name_full Inorganics
_journal_page_first 115
_journal_paper_doi 10.3390/inorganics7090115
_journal_volume 7
_journal_year 2019
_chemical_formula_moiety 'C14 H18 Cl Ga N2 O5 S2 W'
_chemical_formula_sum 'C14 H18 Cl Ga N2 O5 S2 W'
_chemical_formula_weight 647.44
_space_group_crystal_system monoclinic
_space_group_IT_number 14
_space_group_name_Hall '-P 2yn'
_space_group_name_H-M_alt 'P 1 21/n 1'
_atom_sites_solution_hydrogens geom
_atom_sites_solution_primary dual
_cell_angle_alpha 90
_cell_angle_beta 95.932(8)
_cell_angle_gamma 90
_cell_formula_units_Z 4
_cell_length_a 8.2266(11)
_cell_length_b 19.245(2)
_cell_length_c 12.8581(18)
_cell_measurement_reflns_used 9874
_cell_measurement_temperature 100
_cell_measurement_theta_max 61.28
_cell_measurement_theta_min 4.60
_cell_volume 2024.8(4)
_computing_cell_refinement 'SAINT v8.37A (Bruker, 2015)'
_computing_data_reduction 'SAINT v8.37A (Bruker, 2015)'
_computing_molecular_graphics 'Olex2 (Dolomanov et al., 2009)'
_computing_publication_material 'Olex2 (Dolomanov et al., 2009)'
_computing_structure_refinement 'ShelXL (Sheldrick, 2015)'
_computing_structure_solution 'ShelXT (Sheldrick, 2015)'
_diffrn_ambient_temperature 100.15
_diffrn_detector 'Bruker CMOS area detector'
_diffrn_detector_area_resol_mean 10.5
_diffrn_detector_type 'CMOS area detector'
_diffrn_measured_fraction_theta_full 0.996
_diffrn_measured_fraction_theta_max 0.996
_diffrn_measurement_device 'three-circle diffractometer'
_diffrn_measurement_device_type 'Bruker Micro-Source CMOS'
_diffrn_measurement_method '\w scans'
_diffrn_radiation_monochromator 'mirror optics'
_diffrn_radiation_probe x-ray
_diffrn_radiation_type CuK\a
_diffrn_radiation_wavelength 1.54184
_diffrn_reflns_av_R_equivalents 0.0442
_diffrn_reflns_av_unetI/netI 0.0267
_diffrn_reflns_Laue_measured_fraction_full 0.996
_diffrn_reflns_Laue_measured_fraction_max 0.996
_diffrn_reflns_limit_h_max 9
_diffrn_reflns_limit_h_min -9
_diffrn_reflns_limit_k_max 21
_diffrn_reflns_limit_k_min -21
_diffrn_reflns_limit_l_max 14
_diffrn_reflns_limit_l_min -14
_diffrn_reflns_number 21370
_diffrn_reflns_point_group_measured_fraction_full 0.996
_diffrn_reflns_point_group_measured_fraction_max 0.996
_diffrn_reflns_theta_full 61.262
_diffrn_reflns_theta_max 61.262
_diffrn_reflns_theta_min 4.150
_diffrn_source 'microfocus sealed X-ray tube'
_diffrn_source_target Mo
_diffrn_source_type 'Incoatec I\ms'
_diffrn_standards_number 0
_exptl_absorpt_coefficient_mu 15.370
_exptl_absorpt_correction_T_max 0.1560
_exptl_absorpt_correction_T_min 0.0455
_exptl_absorpt_correction_type multi-scan
_exptl_crystal_colour yellow
_exptl_crystal_colour_primary yellow
_exptl_crystal_density_diffrn 2.124
_exptl_crystal_description needle
_exptl_crystal_F_000 1240
_exptl_crystal_size_max 0.1
_exptl_crystal_size_mid 0.01
_exptl_crystal_size_min 0.01
_refine_diff_density_max 0.855
_refine_diff_density_min -0.522
_refine_diff_density_rms 0.115
_refine_ls_extinction_coef .
_refine_ls_extinction_method none
_refine_ls_goodness_of_fit_ref 1.026
_refine_ls_hydrogen_treatment constr
_refine_ls_matrix_type full
_refine_ls_number_parameters 239
_refine_ls_number_reflns 3117
_refine_ls_number_restraints 0
_refine_ls_restrained_S_all 1.026
_refine_ls_R_factor_all 0.0344
_refine_ls_R_factor_gt 0.0320
_refine_ls_shift/su_max 0.001
_refine_ls_shift/su_mean 0.000
_refine_ls_structure_factor_coef Fsqd
_refine_ls_weighting_details 'w=1/[\s^2^(Fo^2^)+(0.0302P)^2^+12.0000P] where P=(Fo^2^+2Fc^2^)/3'
_refine_ls_weighting_scheme calc
_refine_ls_wR_factor_gt 0.0781
_refine_ls_wR_factor_ref 0.0800
_reflns_Friedel_coverage 0.000
_reflns_Friedel_fraction_full .
_reflns_Friedel_fraction_max .
_reflns_number_gt 2951
_reflns_number_total 3117
_reflns_threshold_expression 'I > 2\s(I)'
_cod_data_source_file gawco5.cif
_cod_data_source_block gawco5
_cod_original_cell_volume 2024.8(5)
_cod_database_code 1556436
_shelx_space_group_comment
;
The symmetry employed for this shelxl refinement is uniquely defined
by the following loop, which should always be used as a source of
symmetry information in preference to the above space-group names.
They are only intended as comments.
;
_shelx_estimated_absorpt_t_max 0.861
_shelx_estimated_absorpt_t_min 0.309
_olex2_refinement_description
;
1. Fixed Uiso
 At 1.2 times of:
  All C(H,H) groups, All C(H,H,H,H) groups
2. Uiso/Uaniso restraints and constraints
Uanis(S2) = Uanis(S2A)
3. Others
 Sof(S2A)=Sof(H14c)=Sof(H14d)=1-FVAR(1)
 Sof(S2)=Sof(H14a)=Sof(H14b)=FVAR(1)
4.a Secondary CH2 refined with riding coordinates:
 C6(H6a,H6b), C7(H7a,H7b), C8(H8a,H8b), C9(H9a,H9b), C10(H10a,H10b), C11(H11a,
 H11b), C12(H12a,H12b), C13(H13a,H13b), C14(H14a,H14b), C14(H14c,H14d)
;
_olex2_diffrn_ambient_temperature_device 'Oxford 700'
_olex2_submission_special_instructions 'No special instructions were received'

loop_
_space_group_symop_operation_xyz
'x, y, z'
'-x+1/2, y+1/2, -z+1/2'
'-x, -y, -z'
'x-1/2, -y-1/2, z-1/2'

loop_
_atom_site_label
_atom_site_type_symbol
_atom_site_fract_x
_atom_site_fract_y
_atom_site_fract_z
_atom_site_U_iso_or_equiv
_atom_site_adp_type
_atom_site_occupancy
_atom_site_site_symmetry_order
_atom_site_calc_flag
_atom_site_refinement_flags_posn
_atom_site_refinement_flags_adp
_atom_site_refinement_flags_occupancy
_atom_site_disorder_assembly
_atom_site_disorder_group
W1 W 0.37302(4) 0.51422(2) 0.76061(2) 0.03770(12) Uani 1 1 d . . . . .
Ga1 Ga 0.49211(9) 0.71995(4) 0.66006(6) 0.03588(19) Uani 1 1 d . . . . .
Cl1 Cl 0.72784(19) 0.66408(8) 0.68866(14) 0.0481(4) Uani 1 1 d . . . . .
S1 S 0.3079(2) 0.64387(8) 0.73533(12) 0.0429(4) Uani 1 1 d . . . . .
S2 S 0.4620(3) 0.80606(12) 0.7766(4) 0.0416(8) Uani 0.881(13) 1 d . . P A 1
S2A S 0.438(2) 0.8146(10) 0.731(3) 0.0416(8) Uani 0.119(13) 1 d . . P A 2
O1 O 0.4387(6) 0.3608(3) 0.8359(4) 0.0597(13) Uani 1 1 d . . . . .
O2 O 0.6410(7) 0.5004(3) 0.6002(5) 0.0663(15) Uani 1 1 d . . . . .
O3 O 0.0986(8) 0.5258(3) 0.9174(5) 0.0763(18) Uani 1 1 d . . . . .
O4 O 0.1113(7) 0.4563(3) 0.5815(4) 0.0670(15) Uani 1 1 d . . . . .
O5 O 0.6477(9) 0.5615(4) 0.9383(5) 0.097(2) Uani 1 1 d . . . . .
N1 N 0.3574(7) 0.7023(3) 0.5162(4) 0.0504(14) Uani 1 1 d . . . . .
N2 N 0.5745(7) 0.7995(3) 0.5606(5) 0.0569(15) Uani 1 1 d . . . . .
C1 C 0.4158(8) 0.4176(4) 0.8070(5) 0.0487(17) Uani 1 1 d . . . . .
C2 C 0.5449(9) 0.5078(3) 0.6570(6) 0.0463(16) Uani 1 1 d . . . . .
C3 C 0.1986(10) 0.5208(4) 0.8614(6) 0.0530(18) Uani 1 1 d . . . . .
C4 C 0.2038(9) 0.4787(3) 0.6450(5) 0.0474(17) Uani 1 1 d . . . . .
C5 C 0.5493(10) 0.5454(4) 0.8742(6) 0.059(2) Uani 1 1 d . . . . .
C6 C 0.1494(8) 0.6573(4) 0.6269(6) 0.0552(18) Uani 1 1 d . . . . .
H6A H 0.061879 0.622207 0.629945 0.066 Uiso 1 1 calc R . . . .
H6B H 0.100401 0.703946 0.632249 0.066 Uiso 1 1 calc R . . . .
C7 C 0.2243(9) 0.6507(4) 0.5237(6) 0.0538(18) Uani 1 1 d . . . . .
H7A H 0.268516 0.603239 0.517496 0.065 Uiso 1 1 calc R . . . .
H7B H 0.138187 0.657944 0.464952 0.065 Uiso 1 1 calc R . . . .
C8 C 0.4691(10) 0.6737(4) 0.4400(6) 0.063(2) Uani 1 1 d . . . . .
H8A H 0.536605 0.636063 0.474603 0.075 Uiso 1 1 calc R . . . .
H8B H 0.401600 0.653246 0.379476 0.075 Uiso 1 1 calc R . . . .
C9 C 0.5797(11) 0.7277(4) 0.4013(7) 0.066(2) Uani 1 1 d . . . . .
H9A H 0.512323 0.758978 0.353235 0.079 Uiso 1 1 calc R . . . .
H9B H 0.657829 0.703941 0.359727 0.079 Uiso 1 1 calc R . . . .
C10 C 0.6780(10) 0.7728(5) 0.4836(7) 0.066(2) Uani 1 1 d . . . . .
H10A H 0.767884 0.744883 0.519773 0.079 Uiso 1 1 calc R . . . .
H10B H 0.727246 0.812265 0.448677 0.079 Uiso 1 1 calc R . . . .
C11 C 0.2894(9) 0.7722(4) 0.4827(5) 0.0512(17) Uani 1 1 d . . . . .
H11A H 0.193425 0.782739 0.520508 0.061 Uiso 1 1 calc R . . . .
H11B H 0.252929 0.771440 0.406874 0.061 Uiso 1 1 calc R . . . .
C12 C 0.4192(9) 0.8287(4) 0.5057(6) 0.0547(18) Uani 1 1 d . . . . .
H12A H 0.442917 0.850612 0.439263 0.066 Uiso 1 1 calc R . . . .
H12B H 0.376366 0.865119 0.549965 0.066 Uiso 1 1 calc R . . . .
C13 C 0.6688(9) 0.8500(4) 0.6302(7) 0.061(2) Uani 1 1 d . . . . .
H13A H 0.697734 0.890493 0.588358 0.073 Uiso 1 1 calc R . . . .
H13B H 0.771722 0.827914 0.660368 0.073 Uiso 1 1 calc R . . . .
C14 C 0.5731(10) 0.8750(4) 0.7189(6) 0.060(2) Uani 1 1 d . . . . .
H14A H 0.494764 0.911317 0.691545 0.071 Uiso 0.881(13) 1 calc R . P A 1
H14B H 0.650117 0.896459 0.773937 0.071 Uiso 0.881(13) 1 calc R . P A 1
H14C H 0.519052 0.920013 0.700822 0.071 Uiso 0.119(13) 1 calc R . P A 2
H14D H 0.646382 0.880655 0.784401 0.071 Uiso 0.119(13) 1 calc R . P A 2

loop_
_atom_site_aniso_label
_atom_site_aniso_U_11
_atom_site_aniso_U_22
_atom_site_aniso_U_33
_atom_site_aniso_U_23
_atom_site_aniso_U_13
_atom_site_aniso_U_12
W1 0.04382(19) 0.03635(19) 0.03337(18) -0.00115(12) 0.00607(12) -0.00644(12)
Ga1 0.0383(4) 0.0310(4) 0.0393(4) 0.0016(3) 0.0082(3) 0.0003(3)
Cl1 0.0388(8) 0.0466(9) 0.0595(10) -0.0006(7) 0.0073(7) 0.0047(7)
S1 0.0506(9) 0.0391(8) 0.0407(8) 0.0015(7) 0.0121(7) -0.0047(7)
S2 0.0454(11) 0.0376(10) 0.040(2) -0.0056(11) -0.0025(12) 0.0045(8)
S2A 0.0454(11) 0.0376(10) 0.040(2) -0.0056(11) -0.0025(12) 0.0045(8)
O1 0.054(3) 0.045(3) 0.079(4) 0.023(3) -0.001(3) 0.000(2)
O2 0.080(4) 0.048(3) 0.077(4) -0.008(3) 0.036(3) -0.003(3)
O3 0.097(4) 0.055(3) 0.086(4) -0.001(3) 0.054(4) -0.009(3)
O4 0.089(4) 0.058(3) 0.049(3) 0.009(3) -0.018(3) -0.029(3)
O5 0.114(5) 0.118(6) 0.053(3) 0.018(3) -0.022(4) -0.063(5)
N1 0.062(4) 0.048(3) 0.041(3) 0.004(3) 0.004(3) -0.006(3)
N2 0.053(4) 0.057(4) 0.061(4) 0.011(3) 0.007(3) 0.000(3)
C1 0.039(4) 0.065(5) 0.041(4) 0.000(3) -0.001(3) -0.004(3)
C2 0.060(4) 0.034(3) 0.047(4) 0.000(3) 0.017(4) 0.000(3)
C3 0.067(5) 0.039(4) 0.057(4) 0.004(3) 0.027(4) -0.007(3)
C4 0.063(4) 0.040(4) 0.039(4) 0.007(3) 0.000(3) -0.011(3)
C5 0.069(5) 0.062(5) 0.045(4) 0.013(4) -0.001(4) -0.025(4)
C6 0.040(4) 0.052(4) 0.074(5) -0.007(4) 0.008(3) 0.003(3)
C7 0.052(4) 0.051(4) 0.056(4) 0.001(3) -0.005(3) -0.011(3)
C8 0.075(5) 0.059(5) 0.055(5) -0.008(4) 0.016(4) 0.006(4)
C9 0.075(5) 0.065(5) 0.061(5) 0.000(4) 0.026(4) 0.003(4)
C10 0.062(5) 0.073(5) 0.066(5) 0.021(4) 0.022(4) -0.001(4)
C11 0.060(4) 0.050(4) 0.042(4) 0.007(3) -0.004(3) -0.007(3)
C12 0.055(4) 0.049(4) 0.058(4) 0.016(3) -0.001(3) 0.003(3)
C13 0.054(4) 0.052(4) 0.075(5) 0.016(4) -0.005(4) -0.009(4)
C14 0.069(5) 0.044(4) 0.062(5) 0.000(3) -0.014(4) -0.001(4)

loop_
_atom_type_symbol
_atom_type_description
_atom_type_scat_dispersion_real
_atom_type_scat_dispersion_imag
_atom_type_scat_source
C C 0.0181 0.0091 'International Tables Vol C Tables 4.2.6.8 and 6.1.1.4'
H H 0.0000 0.0000 'International Tables Vol C Tables 4.2.6.8 and 6.1.1.4'
Cl Cl 0.3639 0.7018 'International Tables Vol C Tables 4.2.6.8 and 6.1.1.4'
Ga Ga -1.2846 0.7763 'International Tables Vol C Tables 4.2.6.8 and 6.1.1.4'
N N 0.0311 0.0180 'International Tables Vol C Tables 4.2.6.8 and 6.1.1.4'
O O 0.0492 0.0322 'International Tables Vol C Tables 4.2.6.8 and 6.1.1.4'
S S 0.3331 0.5567 'International Tables Vol C Tables 4.2.6.8 and 6.1.1.4'
W W -5.4734 5.5774 'International Tables Vol C Tables 4.2.6.8 and 6.1.1.4'

loop_
_geom_angle_atom_site_label_1
_geom_angle_atom_site_label_2
_geom_angle_atom_site_label_3
_geom_angle
_geom_angle_site_symmetry_1
_geom_angle_site_symmetry_3
C1 W1 S1 169.5(2) . .
C1 W1 C2 91.5(3) . .
C1 W1 C3 89.0(3) . .
C1 W1 C4 89.5(3) . .
C1 W1 C5 88.2(3) . .
C2 W1 S1 97.23(18) . .
C2 W1 C4 88.3(3) . .
C3 W1 S1 82.4(2) . .
C3 W1 C2 178.9(3) . .
C3 W1 C4 90.7(3) . .
C3 W1 C5 91.2(3) . .
C4 W1 S1 96.64(19) . .
C5 W1 S1 85.9(2) . .
C5 W1 C2 89.8(3) . .
C5 W1 C4 177.0(3) . .
Cl1 Ga1 S1 102.52(7) . .
Cl1 Ga1 S2 113.52(11) . .
S2 Ga1 S1 93.63(9) . .
S2A Ga1 Cl1 124.5(7) . .
S2A Ga1 S1 100.6(6) . .
S2A Ga1 N2 74.7(8) . .
N1 Ga1 Cl1 116.37(18) . .
N1 Ga1 S1 87.60(16) . .
N1 Ga1 S2 128.5(2) . .
N1 Ga1 S2A 114.3(9) . .
N1 Ga1 N2 76.1(2) . .
N2 Ga1 Cl1 96.90(17) . .
N2 Ga1 S1 158.79(17) . .
N2 Ga1 S2 86.3(2) . .
Ga1 S1 W1 121.05(7) . .
C6 S1 W1 110.9(2) . .
C6 S1 Ga1 92.1(3) . .
C14 S2 Ga1 99.8(3) . .
C14 S2A Ga1 113.5(11) . .
C7 N1 Ga1 112.3(4) . .
C7 N1 C8 107.5(6) . .
C7 N1 C11 111.1(6) . .
C8 N1 Ga1 109.3(5) . .
C11 N1 Ga1 104.8(4) . .
C11 N1 C8 111.9(6) . .
C10 N2 Ga1 113.2(5) . .
C10 N2 C12 109.9(6) . .
C10 N2 C13 109.4(6) . .
C12 N2 Ga1 103.9(4) . .
C13 N2 Ga1 106.6(4) . .
C13 N2 C12 113.8(6) . .
O1 C1 W1 178.5(6) . .
O2 C2 W1 176.3(6) . .
O3 C3 W1 178.5(7) . .
O4 C4 W1 177.4(6) . .
O5 C5 W1 178.7(7) . .
C7 C6 S1 109.4(5) . .
N1 C7 C6 111.6(6) . .
C9 C8 N1 113.1(6) . .
C8 C9 C10 117.3(7) . .
N2 C10 C9 111.3(6) . .
N1 C11 C12 110.4(6) . .
N2 C12 C11 111.5(6) . .
N2 C13 C14 112.3(6) . .
C13 C14 S2 113.2(5) . .
C13 C14 S2A 104.9(9) . .

loop_
_geom_bond_atom_site_label_1
_geom_bond_atom_site_label_2
_geom_bond_distance
_geom_bond_site_symmetry_2
W1 S1 2.5656(17) .
W1 C1 1.974(8) .
W1 C2 2.044(7) .
W1 C3 2.035(7) .
W1 C4 2.047(7) .
W1 C5 2.039(8) .
Ga1 Cl1 2.2147(17) .
Ga1 S1 2.3831(17) .
Ga1 S2 2.265(3) .
Ga1 S2A 2.107(18) .
Ga1 N1 2.084(6) .
Ga1 N2 2.149(6) .
S1 C6 1.826(8) .
S2 C14 1.813(8) .
S2A C14 1.63(2) .
O1 C1 1.164(9) .
O2 C2 1.139(8) .
O3 C3 1.151(9) .
O4 C4 1.141(8) .
O5 C5 1.137(9) .
N1 C7 1.488(9) .
N1 C8 1.513(9) .
N1 C11 1.504(9) .
N2 C10 1.464(10) .
N2 C12 1.503(9) .
N2 C13 1.484(10) .
C6 C7 1.526(10) .
C8 C9 1.500(11) .
C9 C10 1.533(12) .
C11 C12 1.532(10) .
C13 C14 1.529(11) .
